data_7703787
loop_
_publ_author_name
'Manankandayalage, Chamila P.'
'Unruh, Daniel K.'
'Krempner, Clemens'

_publ_section_title
;
 Boronic, diboronic and boric acid esters of 1,8-naphthalenediol -
 synthesis, structure and formation of boronium salts.
;
_journal_issue 15
_journal_name_full 'Dalton transactions (Cambridge, England : 2003)'
_journal_page_first 4834
_journal_page_last 4842
_journal_paper_doi 10.1039/d0dt00745e
_journal_volume 49
_journal_year 2020
_chemical_formula_sum 'C20 H12 B2 O5'
_chemical_formula_weight 353.92
_space_group_IT_number 2
_space_group_name_Hall '-P 1'
_space_group_name_H-M_alt 'P -1'
_symmetry_cell_setting triclinic
_symmetry_Int_Tables_number 2
_symmetry_space_group_name_Hall '-P 1'
_symmetry_space_group_name_H-M 'P -1'
_atom_sites_solution_hydrogens geom
_atom_sites_solution_primary dual
_atom_sites_solution_secondary difmap
_audit_creation_date 2019-06-24T13:03:55-00:00
_audit_creation_method 'WinGX routine CIF_UPDATE'
_audit_update_record
;
2019-10-30 deposited with the CCDC.	2020-03-16 downloaded from the CCDC.
;
_cell_angle_alpha 87.668(2)
_cell_angle_beta 82.555(2)
_cell_angle_gamma 67.591(2)
_cell_formula_units_Z 2
_cell_length_a 7.4723(2)
_cell_length_b 8.48060(10)
_cell_length_c 13.3696(3)
_cell_measurement_reflns_used 11566
_cell_measurement_temperature 100(2)
_cell_measurement_theta_max 76.529
_cell_measurement_theta_min 3.319
_cell_volume 776.61(3)
_computing_cell_refinement 'CrysAlisPro 1.171.40.56a (Rigaku OD, 2019)'
_computing_data_collection 'CrysAlisPro 1.171.40.56a (Rigaku OD, 2019)'
_computing_data_reduction 'CrysAlisPro 1.171.40.56a (Rigaku OD, 2019)'
_computing_structure_refinement 'SHELXL-2018/3 (Sheldrick, 2018)'
_computing_structure_solution 'SHELXT 2014/5 (Sheldrick, 2014)'
_diffrn_ambient_environment N~2~
_diffrn_ambient_temperature 100(2)
_diffrn_detector 'CCD plate'
_diffrn_detector_area_resol_mean 10
_diffrn_detector_type HyPix
_diffrn_measured_fraction_theta_full 0.999
_diffrn_measured_fraction_theta_max 0.971
_diffrn_measurement_device 'four-circle diffractometer'
_diffrn_measurement_device_type 'XtaLAB Synergy, Dualflex, HyPix'
_diffrn_measurement_method '\w scans'
_diffrn_orient_matrix_type 'CrysAlisPro convention (1999,Acta A55,543-557)'
_diffrn_orient_matrix_UB_11 0.1713976
_diffrn_orient_matrix_UB_12 0.0547392
_diffrn_orient_matrix_UB_13 -0.0372919
_diffrn_orient_matrix_UB_21 0.1384611
_diffrn_orient_matrix_UB_22 -0.1887262
_diffrn_orient_matrix_UB_23 -0.0120625
_diffrn_orient_matrix_UB_31 -0.0442131
_diffrn_orient_matrix_UB_32 0.0001694
_diffrn_orient_matrix_UB_33 -0.1094049
_diffrn_radiation_monochromator mirror
_diffrn_radiation_probe x-ray
_diffrn_radiation_type CuK\a
_diffrn_radiation_wavelength 1.54178
_diffrn_reflns_av_R_equivalents 0.0312
_diffrn_reflns_av_unetI/netI 0.0457
_diffrn_reflns_Laue_measured_fraction_full 0.999
_diffrn_reflns_Laue_measured_fraction_max 0.971
_diffrn_reflns_limit_h_max 9
_diffrn_reflns_limit_h_min -9
_diffrn_reflns_limit_k_max 10
_diffrn_reflns_limit_k_min -10
_diffrn_reflns_limit_l_max 15
_diffrn_reflns_limit_l_min -16
_diffrn_reflns_number 21542
_diffrn_reflns_point_group_measured_fraction_full 0.999
_diffrn_reflns_point_group_measured_fraction_max 0.971
_diffrn_reflns_theta_full 67.679
_diffrn_reflns_theta_max 77.3
_diffrn_reflns_theta_min 3.334
_diffrn_source 'micro-focus sealed X-ray tube'
_diffrn_source_type 'PhotonJet (Cu) X-ray Source'
_exptl_absorpt_coefficient_mu 0.878
_exptl_absorpt_correction_T_max 1
_exptl_absorpt_correction_T_min 0.564
_exptl_absorpt_correction_type gaussian
_exptl_absorpt_process_details
;
        CrysAlisPro 1.171.40.56a (Rigaku Oxford Diffraction, 2019)
Numerical absorption correction based on gaussian integration over
                        a multifaceted crystal model
        Empirical absorption correction using spherical harmonics,
 implemented in SCALE3 ABSPACK scaling algorithm.
;
_exptl_crystal_colour 'clear colourless'
_exptl_crystal_density_diffrn 1.513
_exptl_crystal_description irregular
_exptl_crystal_F_000 364
_exptl_crystal_size_max 0.288
_exptl_crystal_size_mid 0.137
_exptl_crystal_size_min 0.075
_refine_diff_density_max 0.177
_refine_diff_density_min -0.17
_refine_diff_density_rms 0.038
_refine_ls_extinction_method none
_refine_ls_goodness_of_fit_ref 1.09
_refine_ls_hydrogen_treatment constr
_refine_ls_matrix_type full
_refine_ls_number_parameters 244
_refine_ls_number_reflns 3205
_refine_ls_number_restraints 0
_refine_ls_restrained_S_all 1.09
_refine_ls_R_factor_all 0.0362
_refine_ls_R_factor_gt 0.0333
_refine_ls_shift/su_max 0.001
_refine_ls_shift/su_mean 0
_refine_ls_structure_factor_coef Fsqd
_refine_ls_weighting_details 'w=1/[\s^2^(Fo^2^)+(0.0481P)^2^+0.1439P] where P=(Fo^2^+2Fc^2^)/3'
_refine_ls_weighting_scheme calc
_refine_ls_wR_factor_gt 0.0923
_refine_ls_wR_factor_ref 0.095
_reflns_Friedel_coverage 0
_reflns_number_gt 2905
_reflns_number_total 3205
_reflns_threshold_expression 'I > 2\s(I)'
_cod_data_source_file d0dt00745e2.cif
_cod_data_source_block 14a
_cod_depositor_comments 'Adding full bibliography for 7703777--7703788.cif.'
_cod_database_code 7703787
_shelx_estimated_absorpt_t_min 0.786
_shelx_estimated_absorpt_t_max 0.937
_shelx_shelxl_version_number 2018/3

loop_
_symmetry_equiv_pos_as_xyz
'x, y, z'
'-x, -y, -z'

loop_
_atom_site_label
_atom_site_type_symbol
_atom_site_fract_x
_atom_site_fract_y
_atom_site_fract_z
_atom_site_U_iso_or_equiv
_atom_site_adp_type
_atom_site_occupancy
_atom_site_site_symmetry_order
_atom_site_calc_flag
_atom_site_refinement_flags_posn
_atom_site_refinement_flags_adp
_atom_site_refinement_flags_occupancy
_atom_site_disorder_assembly
_atom_site_disorder_group
O1 O 0.84459(10) 0.85711(9) 0.66041(5) 0.02662(18) Uani 1 1 d . . . . .
O2 O 0.80506(10) 0.68593(9) 0.53169(5) 0.02604(18) Uani 1 1 d . . . . .
O3 O 0.67855(10) 0.67929(9) 0.84080(5) 0.02678(18) Uani 1 1 d . . . . .
O4 O 0.93127(10) 0.39717(9) 0.82876(5) 0.02735(18) Uani 1 1 d . . . . .
O5 O 0.87899(11) 0.56972(9) 0.68801(6) 0.03084(19) Uani 1 1 d . . . . .
C1 C 0.79789(14) 0.99778(13) 0.59761(8) 0.0247(2) Uani 1 1 d . . . . .
C2 C 0.74930(13) 0.98121(12) 0.50103(8) 0.0234(2) Uani 1 1 d . . . . .
C3 C 0.75655(14) 0.82275(13) 0.46688(8) 0.0242(2) Uani 1 1 d . . . . .
C4 C 0.71747(15) 0.80276(13) 0.37256(8) 0.0273(2) Uani 1 1 d . . . . .
H4 H 0.728048 0.694419 0.349993 0.033 Uiso 1 1 calc R U . . .
C5 C 0.66113(15) 0.94545(14) 0.30907(8) 0.0301(2) Uani 1 1 d . . . . .
H5 H 0.631529 0.932956 0.243575 0.036 Uiso 1 1 calc R U . . .
C6 C 0.64813(15) 1.10232(14) 0.33999(8) 0.0299(2) Uani 1 1 d . . . . .
H6 H 0.607008 1.197182 0.296305 0.036 Uiso 1 1 calc R U . . .
C7 C 0.69539(14) 1.12409(13) 0.43628(8) 0.0268(2) Uani 1 1 d . . . . .
C8 C 0.69386(15) 1.28038(13) 0.47197(9) 0.0305(2) Uani 1 1 d . . . . .
H8 H 0.655878 1.378786 0.430799 0.037 Uiso 1 1 calc R U . . .
C9 C 0.74648(16) 1.29024(13) 0.56486(9) 0.0318(3) Uani 1 1 d . . . . .
H9 H 0.747174 1.395265 0.586572 0.038 Uiso 1 1 calc R U . . .
C10 C 0.80000(15) 1.14797(13) 0.62961(8) 0.0284(2) Uani 1 1 d . . . . .
H10 H 0.836634 1.156681 0.693969 0.034 Uiso 1 1 calc R U . . .
C11 C 0.63813(15) 0.66132(13) 0.94348(8) 0.0252(2) Uani 1 1 d . . . . .
C12 C 0.74937(14) 0.50824(12) 0.98944(8) 0.0245(2) Uani 1 1 d . . . . .
C13 C 0.89622(15) 0.37474(13) 0.93115(8) 0.0253(2) Uani 1 1 d . . . . .
C14 C 1.00495(15) 0.22584(13) 0.97433(9) 0.0301(2) Uani 1 1 d . . . . .
H14 H 1.100709 0.135769 0.934047 0.036 Uiso 1 1 calc R U . . .
C15 C 0.97260(16) 0.20828(14) 1.07946(9) 0.0334(3) Uani 1 1 d . . . . .
H15 H 1.048835 0.105638 1.110024 0.04 Uiso 1 1 calc R U . . .
C16 C 0.83346(16) 0.33602(15) 1.13890(9) 0.0321(2) Uani 1 1 d . . . . .
H16 H 0.816082 0.321498 1.209846 0.039 Uiso 1 1 calc R U . . .
C17 C 0.71542(15) 0.48956(14) 1.09516(8) 0.0282(2) Uani 1 1 d . . . . .
C18 C 0.56722(16) 0.62683(15) 1.15138(9) 0.0319(2) Uani 1 1 d . . . . .
H18 H 0.541297 0.617605 1.222381 0.038 Uiso 1 1 calc R U . . .
C19 C 0.46146(16) 0.77250(14) 1.10371(9) 0.0324(3) Uani 1 1 d . . . . .
H19 H 0.362657 0.862793 1.142508 0.039 Uiso 1 1 calc R U . . .
C20 C 0.49561(15) 0.79173(13) 0.99854(9) 0.0286(2) Uani 1 1 d . . . . .
H20 H 0.420904 0.893459 0.966631 0.034 Uiso 1 1 calc R U . . .
B1 B 0.84025(17) 0.70831(15) 0.62668(9) 0.0262(2) Uani 1 1 d . . . . .
B2 B 0.83003(17) 0.55110(15) 0.78751(9) 0.0267(2) Uani 1 1 d . . . . .

loop_
_atom_site_aniso_label
_atom_site_aniso_U_11
_atom_site_aniso_U_22
_atom_site_aniso_U_33
_atom_site_aniso_U_23
_atom_site_aniso_U_13
_atom_site_aniso_U_12
O1 0.0299(4) 0.0258(4) 0.0256(4) 0.0002(3) -0.0046(3) -0.0118(3)
O2 0.0294(4) 0.0214(3) 0.0275(4) 0.0001(3) -0.0036(3) -0.0098(3)
O3 0.0283(4) 0.0230(4) 0.0289(4) 0.0029(3) -0.0067(3) -0.0088(3)
O4 0.0288(4) 0.0223(4) 0.0299(4) 0.0016(3) -0.0045(3) -0.0085(3)
O5 0.0372(4) 0.0250(4) 0.0292(4) 0.0023(3) -0.0049(3) -0.0105(3)
C1 0.0214(5) 0.0236(5) 0.0282(5) -0.0005(4) 0.0002(4) -0.0086(4)
C2 0.0195(5) 0.0231(5) 0.0268(5) -0.0016(4) 0.0014(4) -0.0083(4)
C3 0.0211(5) 0.0230(5) 0.0272(5) 0.0001(4) 0.0003(4) -0.0079(4)
C4 0.0264(5) 0.0281(5) 0.0280(5) -0.0039(4) -0.0009(4) -0.0115(4)
C5 0.0279(5) 0.0377(6) 0.0251(5) -0.0003(4) -0.0019(4) -0.0133(4)
C6 0.0262(5) 0.0312(5) 0.0306(6) 0.0063(4) -0.0012(4) -0.0102(4)
C7 0.0216(5) 0.0247(5) 0.0321(6) 0.0002(4) 0.0016(4) -0.0082(4)
C8 0.0270(5) 0.0223(5) 0.0400(6) 0.0022(4) 0.0015(4) -0.0088(4)
C9 0.0292(5) 0.0228(5) 0.0435(6) -0.0063(4) 0.0031(5) -0.0118(4)
C10 0.0259(5) 0.0291(5) 0.0312(5) -0.0065(4) 0.0009(4) -0.0124(4)
C11 0.0260(5) 0.0247(5) 0.0291(5) 0.0006(4) -0.0068(4) -0.0130(4)
C12 0.0247(5) 0.0239(5) 0.0305(5) 0.0016(4) -0.0081(4) -0.0140(4)
C13 0.0262(5) 0.0235(5) 0.0307(5) 0.0027(4) -0.0078(4) -0.0133(4)
C14 0.0274(5) 0.0233(5) 0.0420(6) 0.0044(4) -0.0093(4) -0.0109(4)
C15 0.0335(6) 0.0292(5) 0.0436(7) 0.0129(5) -0.0158(5) -0.0164(5)
C16 0.0359(6) 0.0375(6) 0.0321(6) 0.0097(5) -0.0120(5) -0.0226(5)
C17 0.0299(5) 0.0308(5) 0.0314(6) 0.0028(4) -0.0088(4) -0.0187(4)
C18 0.0335(6) 0.0400(6) 0.0286(5) -0.0031(4) -0.0048(4) -0.0206(5)
C19 0.0289(5) 0.0332(6) 0.0365(6) -0.0078(5) -0.0029(4) -0.0131(4)
C20 0.0266(5) 0.0245(5) 0.0365(6) -0.0011(4) -0.0077(4) -0.0105(4)
B1 0.0240(5) 0.0242(5) 0.0293(6) 0.0000(4) -0.0014(4) -0.0084(4)
B2 0.0283(6) 0.0238(5) 0.0308(6) 0.0015(4) -0.0072(5) -0.0122(4)

loop_
_atom_type_symbol
_atom_type_description
_atom_type_scat_dispersion_real
_atom_type_scat_dispersion_imag
_atom_type_scat_source
C C 0.0181 0.0091 'International Tables Vol C Tables 4.2.6.8 and 6.1.1.4'
H H 0 0 'International Tables Vol C Tables 4.2.6.8 and 6.1.1.4'
B B 0.009 0.0039 'International Tables Vol C Tables 4.2.6.8 and 6.1.1.4'
O O 0.0492 0.0322 'International Tables Vol C Tables 4.2.6.8 and 6.1.1.4'

loop_
_exptl_crystal_face_index_h
_exptl_crystal_face_index_k
_exptl_crystal_face_index_l
_exptl_crystal_face_perp_dist
0 0 -1 0.0591
2 1 0 0.1185
4 2 7 0.0905
0 0 9 0.0633
1 -4 -2 0.0404
-1 -3 -8 0.0427
-1 4 3 0.032
-4 1 0 0.0763
0 1 8 0.0585
-4 -3 -6 0.0827
-5 -4 0 0.1064
-3 -5 -5 0.0704
-2 -5 1 0.0767
0 -2 8 0.0629
0 2 -8 0.0719
0 -5 -2 0.0363
-1 4 -3 0.0629
4 -1 2 0.0954
1 -1 -8 0.0457

loop_
_geom_angle_atom_site_label_1
_geom_angle_atom_site_label_2
_geom_angle_atom_site_label_3
_geom_angle
_geom_angle_site_symmetry_1
_geom_angle_site_symmetry_3
_geom_angle_publ_flag
B1 O1 C1 118.83(9) . . ?
B1 O2 C3 119.26(8) . . ?
B2 O3 C11 119.06(8) . . ?
B2 O4 C13 119.11(8) . . ?
B2 O5 B1 133.03(9) . . ?
C10 C1 O1 120.02(10) . . ?
C10 C1 C2 121.43(10) . . ?
O1 C1 C2 118.55(9) . . ?
C1 C2 C3 120.91(9) . . ?
C1 C2 C7 119.85(9) . . ?
C3 C2 C7 119.23(10) . . ?
C4 C3 O2 119.79(9) . . ?
C4 C3 C2 121.73(10) . . ?
O2 C3 C2 118.48(9) . . ?
C3 C4 C5 118.86(10) . . ?
C3 C4 H4 120.6 . . ?
C5 C4 H4 120.6 . . ?
C6 C5 C4 121.28(10) . . ?
C6 C5 H5 119.4 . . ?
C4 C5 H5 119.4 . . ?
C5 C6 C7 120.66(10) . . ?
C5 C6 H6 119.7 . . ?
C7 C6 H6 119.7 . . ?
C6 C7 C2 118.18(9) . . ?
C6 C7 C8 123.99(10) . . ?
C2 C7 C8 117.82(10) . . ?
C9 C8 C7 120.59(10) . . ?
C9 C8 H8 119.7 . . ?
C7 C8 H8 119.7 . . ?
C8 C9 C10 121.65(10) . . ?
C8 C9 H9 119.2 . . ?
C10 C9 H9 119.2 . . ?
C1 C10 C9 118.60(10) . . ?
C1 C10 H10 120.7 . . ?
C9 C10 H10 120.7 . . ?
C20 C11 O3 119.79(9) . . ?
C20 C11 C12 121.47(10) . . ?
O3 C11 C12 118.73(9) . . ?
C13 C12 C11 120.63(10) . . ?
C13 C12 C17 119.67(9) . . ?
C11 C12 C17 119.69(9) . . ?
C14 C13 O4 119.72(10) . . ?
C14 C13 C12 121.39(10) . . ?
O4 C13 C12 118.88(9) . . ?
C13 C14 C15 118.85(10) . . ?
C13 C14 H14 120.6 . . ?
C15 C14 H14 120.6 . . ?
C16 C15 C14 121.52(10) . . ?
C16 C15 H15 119.2 . . ?
C14 C15 H15 119.2 . . ?
C15 C16 C17 120.47(10) . . ?
C15 C16 H16 119.8 . . ?
C17 C16 H16 119.8 . . ?
C12 C17 C16 118.07(10) . . ?
C12 C17 C18 118.09(10) . . ?
C16 C17 C18 123.83(10) . . ?
C19 C18 C17 120.35(10) . . ?
C19 C18 H18 119.8 . . ?
C17 C18 H18 119.8 . . ?
C18 C19 C20 121.67(10) . . ?
C18 C19 H19 119.2 . . ?
C20 C19 H19 119.2 . . ?
C11 C20 C19 118.72(10) . . ?
C11 C20 H20 120.6 . . ?
C19 C20 H20 120.6 . . ?
O5 B1 O2 116.09(9) . . ?
O5 B1 O1 120.13(10) . . ?
O2 B1 O1 123.75(10) . . ?
O5 B2 O4 116.60(10) . . ?
O5 B2 O3 120.12(10) . . ?
O4 B2 O3 123.19(10) . . ?

loop_
_geom_bond_atom_site_label_1
_geom_bond_atom_site_label_2
_geom_bond_distance
_geom_bond_site_symmetry_2
_geom_bond_publ_flag
O1 B1 1.3704(14) . ?
O1 C1 1.3881(12) . ?
O2 B1 1.3647(15) . ?
O2 C3 1.3810(12) . ?
O3 B2 1.3735(14) . ?
O3 C11 1.3819(13) . ?
O4 B2 1.3701(13) . ?
O4 C13 1.3793(13) . ?
O5 B2 1.3524(14) . ?
O5 B1 1.3643(14) . ?
C1 C10 1.3664(14) . ?
C1 C2 1.4122(15) . ?
C2 C3 1.4161(14) . ?
C2 C7 1.4187(14) . ?
C3 C4 1.3619(15) . ?
C4 C5 1.4081(15) . ?
C4 H4 0.95 . ?
C5 C6 1.3734(15) . ?
C5 H5 0.95 . ?
C6 C7 1.4152(16) . ?
C6 H6 0.95 . ?
C7 C8 1.4223(15) . ?
C8 C9 1.3654(17) . ?
C8 H8 0.95 . ?
C9 C10 1.4148(16) . ?
C9 H9 0.95 . ?
C10 H10 0.95 . ?
C11 C20 1.3654(15) . ?
C11 C12 1.4138(14) . ?
C12 C13 1.4129(15) . ?
C12 C17 1.4167(15) . ?
C13 C14 1.3667(14) . ?
C14 C15 1.4066(16) . ?
C14 H14 0.95 . ?
C15 C16 1.3723(17) . ?
C15 H15 0.95 . ?
C16 C17 1.4183(15) . ?
C16 H16 0.95 . ?
C17 C18 1.4210(16) . ?
C18 C19 1.3707(16) . ?
C18 H18 0.95 . ?
C19 C20 1.4103(16) . ?
C19 H19 0.95 . ?
C20 H20 0.95 . ?
